data_2100051
loop_
_publ_author_name
'Richard E. Marsh'

_publ_section_title
;
 Space group <i>P</i>1: an update
;
_journal_issue 3
_journal_name_full 'Acta Crystallographica Section B'
_journal_page_first 359
_journal_page_last 359
_journal_paper_doi 10.1107/S0108768105009651
_journal_volume 61
_journal_year 2005
_chemical_formula_moiety 'C12 H17 N3 O2 S'
_chemical_formula_sum 'C12 H17 N3 O2 S'
_space_group_crystal_system triclinic
_space_group_IT_number 2
_space_group_name_Hall '-P 1'
_space_group_name_H-M_alt 'P -1'
_audit_creation_method CRYM
_cell_angle_alpha 100.43
_cell_angle_beta 101.67
_cell_angle_gamma 96.33
_cell_formula_units_Z 2
_cell_length_a 8.1190
_cell_length_b 9.0640
_cell_length_c 9.6290
_cell_volume 674.508
_cod_data_source_file bk0148.cif
_cod_data_source_block KETCAN
_cod_depositor_comments
;
 Updating space group information and adding the symmetry operation list.

 Antanas Vaitkus,
 2018-06-14

  Added moiety chemical formula and Z value from Marsh (2005) paper.
  The summary chemical formula is calculated from moiety formula using
  AdHocParser
  (svn://www.crystallography.net/cod-tools/trunk/Formulae/AdHocParser.yp,
  revision 1441.)

  Andrius Merkys
  2013-11-11
;
_cod_original_sg_symbol_H-M P-1
_cod_original_formula_sum 'not given'
_cod_database_code 2100051

loop_
_space_group_symop_id
_space_group_symop_operation_xyz
1 x,y,z
2 -x,-y,-z

loop_
_atom_site_label
_atom_site_fract_x
_atom_site_fract_y
_atom_site_fract_z
_atom_site_type_symbol
S 0.97790 0.65685 0.75705 S
O1 0.72700 0.84450 0.50300 O
O2 0.38400 1.02100 0.14000 O
N1 0.72950 0.55950 0.47800 N
N2 0.79650 0.44300 0.53400 N
N3 0.97050 0.35700 0.70700 N
C1 0.60950 0.80600 0.37600 C
C2 0.54750 0.65350 0.30550 C
C3 0.42500 0.63150 0.17400 C
C4 0.36650 0.74600 0.11450 C
C5 0.43150 0.89550 0.18650 C
C6 0.55150 0.92300 0.31700 C
C7 0.24950 1.00300 0.01800 C
C8 0.61050 0.52400 0.36100 C
C9 0.53900 0.36200 0.28150 C
C10 0.91450 0.47750 0.66350 C
C11 1.09000 0.37000 0.84550 C
C12 0.90700 0.19950 0.62450 C
H1 0.76545 0.76390 0.55285 H
H2 0.38385 0.52640 0.12945 H
H3 0.28485 0.72345 0.02420 H
H4 0.59285 1.02480 0.36670 H
H5 0.23115 1.09945 -0.00380 H
H6 0.14950 0.95235 0.03595 H
H7 0.27990 0.94180 -0.06275 H
H8 0.59435 0.29370 0.33315 H
H9 0.41980 0.34480 0.27725 H
H10 0.55800 0.34585 0.18560 H
H11 0.76240 0.34480 0.48400 H
H12 1.12315 0.47520 0.89105 H
H13 1.18800 0.32590 0.82970 H
H14 1.03570 0.31790 0.90670 H
H15 0.87110 0.19960 0.53120 H
H16 0.97385 0.13240 0.62685 H
H17 0.81855 0.16530 0.65390 H
